data_4083952
loop_
_publ_author_name
'Moret, Marc-Etienne'
'Chaplin, Adrian B.'
'Lawrence, Adrien K.'
'Scopelliti, Rosario'
'Dyson, Paul J.'

_publ_section_title
;
 Synthesis and Characterization of Organometallic Ionic Liquids and a
 Heterometallic Carbene Complex Containing the Chromium Tricarbonyl
 Fragment
;
_journal_issue 16
_journal_name_full Organometallics
_journal_page_first 4039
_journal_paper_doi 10.1021/om050283+
_journal_volume 24
_journal_year 2005
_chemical_formula_moiety 'C14 H18 Cr N O4, Br'
_chemical_formula_sum 'C14 H18 Br Cr N O4'
_chemical_formula_weight 396.20
_chemical_name_systematic
; 
 ? 
;
_space_group_IT_number 14
_symmetry_cell_setting monoclinic
_symmetry_space_group_name_Hall '-P 2yn'
_symmetry_space_group_name_H-M 'P 1 21/n 1'
_atom_sites_solution_hydrogens geom
_atom_sites_solution_primary direct
_atom_sites_solution_secondary difmap
_audit_creation_method SHELXL-97
_cell_angle_alpha 90.00
_cell_angle_beta 106.766(7)
_cell_angle_gamma 90.00
_cell_formula_units_Z 4
_cell_length_a 11.8561(11)
_cell_length_b 8.5321(5)
_cell_length_c 16.5160(13)
_cell_measurement_reflns_used 4348
_cell_measurement_temperature 293(2)
_cell_measurement_theta_max 26.7028
_cell_measurement_theta_min 2.52315
_cell_volume 1599.7(2)
_computing_cell_refinement 'Oxford Diffraction CrysAlis RED'
_computing_data_collection 'Oxford Diffraction CrysAlis CCD'
_computing_data_reduction 'Oxford Diffraction CrysAlis RED'
_computing_molecular_graphics 'Cystal Impact DIAMOND'
_computing_publication_material 'Bruker SHELXTL'
_computing_structure_refinement 'SHELXL-97 (Sheldrick, 1997)'
_computing_structure_solution 'SHELXS-97 (Sheldrick, 1990)'
_diffrn_ambient_temperature 293(2)
_diffrn_measured_fraction_theta_full 0.970
_diffrn_measured_fraction_theta_max 0.970
_diffrn_measurement_device_type 'Oxford Diffraction KM4/Sapphire CCD'
_diffrn_measurement_method 'phi and omega scans'
_diffrn_radiation_monochromator graphite
_diffrn_radiation_source 'fine-focus sealed tube'
_diffrn_radiation_type MoK\a
_diffrn_radiation_wavelength 0.71073
_diffrn_reflns_av_R_equivalents 0.0483
_diffrn_reflns_av_sigmaI/netI 0.0602
_diffrn_reflns_limit_h_max 14
_diffrn_reflns_limit_h_min -14
_diffrn_reflns_limit_k_max 9
_diffrn_reflns_limit_k_min -8
_diffrn_reflns_limit_l_max 19
_diffrn_reflns_limit_l_min -19
_diffrn_reflns_number 8802
_diffrn_reflns_theta_full 25.03
_diffrn_reflns_theta_max 25.03
_diffrn_reflns_theta_min 2.99
_exptl_absorpt_coefficient_mu 3.226
_exptl_absorpt_correction_T_max 0.870
_exptl_absorpt_correction_T_min 0.539
_exptl_absorpt_correction_type refdelf
_exptl_absorpt_process_details
; 
(See: Walker, N. & Stuart, D. (1983) Acta Cryst. A39, 158-166) 
;
_exptl_crystal_colour yellow
_exptl_crystal_density_diffrn 1.645
_exptl_crystal_density_method 'not measured'
_exptl_crystal_description prismatic
_exptl_crystal_F_000 800
_exptl_crystal_size_max 0.17
_exptl_crystal_size_mid 0.12
_exptl_crystal_size_min 0.09
_refine_diff_density_max 0.278
_refine_diff_density_min -0.369
_refine_diff_density_rms 0.064
_refine_ls_extinction_method none
_refine_ls_goodness_of_fit_ref 0.968
_refine_ls_hydrogen_treatment constr
_refine_ls_matrix_type full
_refine_ls_number_parameters 193
_refine_ls_number_reflns 2740
_refine_ls_number_restraints 0
_refine_ls_restrained_S_all 0.968
_refine_ls_R_factor_all 0.0769
_refine_ls_R_factor_gt 0.0391
_refine_ls_shift/su_max 0.001
_refine_ls_shift/su_mean 0.000
_refine_ls_structure_factor_coef Fsqd
_refine_ls_weighting_details 'calc w=1/[\s^2^(Fo^2^)+(0.0285P)^2^+0.0000P] where P=(Fo^2^+2Fc^2^)/3'
_refine_ls_weighting_scheme calc
_refine_ls_wR_factor_gt 0.0637
_refine_ls_wR_factor_ref 0.0738
_reflns_number_gt 1891
_reflns_number_total 2740
_reflns_threshold_expression >2sigma(I)
_cod_data_source_file om050283%2Bsi20050527_114243.cif
_cod_data_source_block pd175rt
_cod_depositor_comments
;
The following automatic conversions were performed:

'_symmetry_cell_setting' value 'Monoclinic' changed to 'monoclinic'
according to
/usr/data/users/saulius/automatic-downloads/retrospective/ACS/lib/dictionaries/cif_core.dic
dictionary named 'cif_core.dic' version 2.4.2 from 2011-04-26.

Automatic conversion script
Id: cif_fix_values 2281 2013-09-26 08:29:07Z andrius 
;
_cod_original_sg_symbol_H-M P2(1)/n
_cod_database_code 4083952

loop_
_symmetry_equiv_pos_as_xyz
'x, y, z'
'-x+1/2, y+1/2, -z+1/2'
'-x, -y, -z'
'x-1/2, -y-1/2, z-1/2'

loop_
_atom_site_label
_atom_site_type_symbol
_atom_site_fract_x
_atom_site_fract_y
_atom_site_fract_z
_atom_site_U_iso_or_equiv
_atom_site_adp_type
_atom_site_occupancy
_atom_site_symmetry_multiplicity
_atom_site_calc_flag
_atom_site_refinement_flags
Cr1 Cr 0.30102(5) 0.33539(8) 0.87994(3) 0.02962(18) Uani 1 1 d .
O1 O 0.2555(3) 0.6801(4) 0.88005(19) 0.0660(10) Uani 1 1 d .
O2 O 0.4400(3) 0.4036(4) 0.75805(18) 0.0619(10) Uani 1 1 d .
O3 O 0.0801(3) 0.3190(5) 0.7349(2) 0.0800(12) Uani 1 1 d .
O4 O -0.0232(3) 0.2170(5) 0.99845(19) 0.0654(10) Uani 1 1 d .
H15 H -0.0927 0.1975 0.9750 0.098 Uiso 1 1 calc R
N1 N 0.1869(3) 0.3574(4) 1.12868(17) 0.0290(8) Uani 1 1 d .
C1 C 0.2740(4) 0.5481(6) 0.8807(2) 0.0416(12) Uani 1 1 d .
C2 C 0.3864(4) 0.3737(5) 0.8048(2) 0.0384(11) Uani 1 1 d .
C3 C 0.1658(4) 0.3233(6) 0.7903(3) 0.0457(11) Uani 1 1 d .
C4 C 0.2699(3) 0.3014(4) 1.0045(2) 0.0264(9) Uani 1 1 d .
C5 C 0.3922(3) 0.3352(5) 1.0174(2) 0.0333(10) Uani 1 1 d .
H5 H 0.4274 0.4173 1.0527 0.040 Uiso 1 1 calc R
C6 C 0.4591(4) 0.2452(5) 0.9772(2) 0.0382(11) Uani 1 1 d .
H6 H 0.5381 0.2689 0.9851 0.046 Uiso 1 1 calc R
C7 C 0.4071(4) 0.1194(5) 0.9252(3) 0.0424(12) Uani 1 1 d .
H7 H 0.4520 0.0595 0.8990 0.051 Uiso 1 1 calc R
C8 C 0.2892(4) 0.0838(5) 0.9125(3) 0.0394(11) Uani 1 1 d .
H8 H 0.2551 0.0002 0.8780 0.047 Uiso 1 1 calc R
C9 C 0.2210(4) 0.1749(5) 0.9523(2) 0.0342(10) Uani 1 1 d .
H9 H 0.1420 0.1502 0.9436 0.041 Uiso 1 1 calc R
C10 C 0.1942(4) 0.4070(4) 1.0408(2) 0.0287(10) Uani 1 1 d .
H10A H 0.1152 0.4092 1.0020 0.034 Uiso 1 1 calc R
H10B H 0.2255 0.5127 1.0445 0.034 Uiso 1 1 calc R
C11 C 0.1318(4) 0.1990(5) 1.1291(2) 0.0384(11) Uani 1 1 d .
H11A H 0.1730 0.1252 1.1031 0.046 Uiso 1 1 calc R
H11B H 0.1460 0.1671 1.1876 0.046 Uiso 1 1 calc R
C12 C 0.0029(4) 0.1828(6) 1.0862(3) 0.0561(13) Uani 1 1 d .
H12A H -0.0219 0.0767 1.0934 0.067 Uiso 1 1 calc R
H12B H -0.0405 0.2538 1.1120 0.067 Uiso 1 1 calc R
C13 C 0.1165(4) 0.4803(5) 1.1580(2) 0.0447(12) Uani 1 1 d .
H13A H 0.1091 0.4516 1.2124 0.067 Uiso 1 1 calc R
H13B H 0.0397 0.4881 1.1182 0.067 Uiso 1 1 calc R
H13C H 0.1560 0.5795 1.1621 0.067 Uiso 1 1 calc R
C14 C 0.3095(4) 0.3543(6) 1.1893(2) 0.0494(13) Uani 1 1 d .
H14A H 0.3047 0.3470 1.2463 0.074 Uiso 1 1 calc R
H14B H 0.3504 0.4486 1.1831 0.074 Uiso 1 1 calc R
H14C H 0.3514 0.2652 1.1773 0.074 Uiso 1 1 calc R
Br1 Br -0.29554(4) 0.17550(5) 0.88729(2) 0.04109(15) Uani 1 1 d .

loop_
_atom_site_aniso_label
_atom_site_aniso_U_11
_atom_site_aniso_U_22
_atom_site_aniso_U_33
_atom_site_aniso_U_23
_atom_site_aniso_U_13
_atom_site_aniso_U_12
Cr1 0.0295(4) 0.0330(4) 0.0263(3) -0.0002(3) 0.0081(3) -0.0003(4)
O1 0.095(3) 0.039(2) 0.066(2) 0.0038(18) 0.024(2) 0.012(2)
O2 0.053(2) 0.094(3) 0.0453(19) 0.0109(18) 0.0256(17) -0.002(2)
O3 0.051(2) 0.105(3) 0.065(2) -0.001(2) -0.0131(19) -0.008(2)
O4 0.0340(19) 0.109(3) 0.0505(19) 0.004(2) 0.0077(15) -0.017(2)
N1 0.031(2) 0.034(2) 0.0236(16) 0.0010(14) 0.0101(14) 0.0021(17)
C1 0.049(3) 0.041(3) 0.035(3) 0.005(2) 0.013(2) 0.009(3)
C2 0.032(3) 0.051(3) 0.031(2) -0.003(2) 0.008(2) 0.003(2)
C3 0.036(3) 0.055(3) 0.045(3) 0.000(3) 0.009(2) -0.004(3)
C4 0.032(2) 0.026(2) 0.0225(19) 0.0026(18) 0.0087(17) -0.001(2)
C5 0.035(3) 0.039(3) 0.0232(19) 0.000(2) 0.0046(18) -0.009(2)
C6 0.029(3) 0.050(3) 0.036(2) 0.009(2) 0.009(2) 0.006(2)
C7 0.051(3) 0.039(3) 0.039(2) 0.009(2) 0.016(2) 0.016(2)
C8 0.050(3) 0.030(3) 0.041(2) -0.003(2) 0.017(2) -0.005(2)
C9 0.035(2) 0.035(2) 0.034(2) 0.001(2) 0.0124(19) -0.008(2)
C10 0.038(3) 0.028(2) 0.0206(19) 0.0053(17) 0.0088(18) -0.003(2)
C11 0.050(3) 0.036(3) 0.033(2) 0.007(2) 0.017(2) -0.001(2)
C12 0.058(3) 0.065(3) 0.054(3) -0.009(3) 0.030(3) -0.023(3)
C13 0.062(3) 0.039(3) 0.042(3) -0.004(2) 0.029(2) 0.010(3)
C14 0.037(3) 0.081(4) 0.026(2) 0.002(2) 0.0016(19) -0.002(3)
Br1 0.0371(3) 0.0462(3) 0.0412(3) -0.0033(2) 0.0133(2) 0.0003(3)

loop_
_atom_type_symbol
_atom_type_description
_atom_type_scat_dispersion_real
_atom_type_scat_dispersion_imag
_atom_type_scat_source
C C 0.0033 0.0016 'International Tables Vol C Tables 4.2.6.8 and 6.1.1.4'
H H 0.0000 0.0000 'International Tables Vol C Tables 4.2.6.8 and 6.1.1.4'
N N 0.0061 0.0033 'International Tables Vol C Tables 4.2.6.8 and 6.1.1.4'
O O 0.0106 0.0060 'International Tables Vol C Tables 4.2.6.8 and 6.1.1.4'
Cr Cr 0.3209 0.6236 'International Tables Vol C Tables 4.2.6.8 and 6.1.1.4'
Br Br -0.2901 2.4595 'International Tables Vol C Tables 4.2.6.8 and 6.1.1.4'

loop_
_geom_angle_atom_site_label_1
_geom_angle_atom_site_label_2
_geom_angle_atom_site_label_3
_geom_angle
C1 Cr1 C2 87.71(19)
C1 Cr1 C3 87.0(2)
C2 Cr1 C3 89.35(18)
C1 Cr1 C9 120.36(16)
C2 Cr1 C9 151.79(17)
C3 Cr1 C9 89.41(17)
C1 Cr1 C4 92.70(15)
C2 Cr1 C4 157.11(16)
C3 Cr1 C4 113.54(17)
C9 Cr1 C4 36.93(13)
C1 Cr1 C5 91.63(17)
C2 Cr1 C5 119.33(16)
C3 Cr1 C5 151.23(17)
C9 Cr1 C5 66.60(14)
C4 Cr1 C5 37.78(13)
C1 Cr1 C6 116.58(18)
C2 Cr1 C6 92.04(17)
C3 Cr1 C6 156.38(19)
C9 Cr1 C6 78.36(15)
C4 Cr1 C6 67.34(14)
C5 Cr1 C6 36.79(13)
C1 Cr1 C8 157.51(17)
C2 Cr1 C8 114.76(17)
C3 Cr1 C8 92.24(19)
C9 Cr1 C8 37.16(14)
C4 Cr1 C8 67.02(14)
C5 Cr1 C8 78.32(15)
C6 Cr1 C8 65.85(16)
C1 Cr1 C7 153.07(19)
C2 Cr1 C7 90.34(17)
C3 Cr1 C7 119.8(2)
C9 Cr1 C7 66.12(16)
C4 Cr1 C7 79.02(14)
C5 Cr1 C7 66.12(15)
C6 Cr1 C7 36.63(15)
C8 Cr1 C7 36.22(15)
C12 O4 H15 109.5
C11 N1 C13 110.1(3)
C11 N1 C14 108.5(3)
C13 N1 C14 108.4(3)
C11 N1 C10 113.3(3)
C13 N1 C10 107.5(3)
C14 N1 C10 109.0(3)
O1 C1 Cr1 178.8(4)
O2 C2 Cr1 177.5(4)
O3 C3 Cr1 178.3(5)
C9 C4 C5 118.0(4)
C9 C4 C10 121.1(4)
C5 C4 C10 120.8(3)
C9 C4 Cr1 71.3(2)
C5 C4 Cr1 71.28(19)
C10 C4 Cr1 124.6(2)
C6 C5 C4 120.4(4)
C6 C5 Cr1 72.0(2)
C4 C5 Cr1 70.9(2)
C6 C5 H5 119.8
C4 C5 H5 119.8
Cr1 C5 H5 129.8
C5 C6 C7 120.1(4)
C5 C6 Cr1 71.2(2)
C7 C6 Cr1 72.1(2)
C5 C6 H6 120.0
C7 C6 H6 120.0
Cr1 C6 H6 129.1
C8 C7 C6 120.4(4)
C8 C7 Cr1 71.6(2)
C6 C7 Cr1 71.3(2)
C8 C7 H7 119.8
C6 C7 H7 119.8
Cr1 C7 H7 129.8
C7 C8 C9 119.8(4)
C7 C8 Cr1 72.2(2)
C9 C8 Cr1 70.5(2)
C7 C8 H8 120.1
C9 C8 H8 120.1
Cr1 C8 H8 129.6
C4 C9 C8 121.3(4)
C4 C9 Cr1 71.8(2)
C8 C9 Cr1 72.3(2)
C4 C9 H9 119.3
C8 C9 H9 119.3
Cr1 C9 H9 129.0
C4 C10 N1 114.3(3)
C4 C10 H10A 108.7
N1 C10 H10A 108.7
C4 C10 H10B 108.7
N1 C10 H10B 108.7
H10A C10 H10B 107.6
C12 C11 N1 117.8(4)
C12 C11 H11A 107.8
N1 C11 H11A 107.8
C12 C11 H11B 107.8
N1 C11 H11B 107.8
H11A C11 H11B 107.2
O4 C12 C11 110.9(3)
O4 C12 H12A 109.5
C11 C12 H12A 109.5
O4 C12 H12B 109.5
C11 C12 H12B 109.5
H12A C12 H12B 108.0
N1 C13 H13A 109.5
N1 C13 H13B 109.5
H13A C13 H13B 109.5
N1 C13 H13C 109.5
H13A C13 H13C 109.5
H13B C13 H13C 109.5
N1 C14 H14A 109.5
N1 C14 H14B 109.5
H14A C14 H14B 109.5
N1 C14 H14C 109.5
H14A C14 H14C 109.5
H14B C14 H14C 109.5

loop_
_geom_bond_atom_site_label_1
_geom_bond_atom_site_label_2
_geom_bond_distance
Cr1 C1 1.843(5)
Cr1 C2 1.844(4)
Cr1 C3 1.845(5)
Cr1 C9 2.205(4)
Cr1 C4 2.211(3)
Cr1 C5 2.216(3)
Cr1 C6 2.225(4)
Cr1 C8 2.228(4)
Cr1 C7 2.235(4)
O1 C1 1.147(5)
O2 C2 1.160(4)
O3 C3 1.155(5)
O4 C12 1.422(5)
O4 H15 0.8200
N1 C11 1.502(5)
N1 C13 1.504(5)
N1 C14 1.509(5)
N1 C10 1.539(4)
C4 C9 1.399(5)
C4 C5 1.433(5)
C4 C10 1.512(5)
C5 C6 1.401(5)
C5 H5 0.9300
C6 C7 1.401(6)
C6 H6 0.9300
C7 C8 1.387(6)
C7 H7 0.9300
C8 C9 1.412(5)
C8 H8 0.9300
C9 H9 0.9300
C10 H10A 0.9700
C10 H10B 0.9700
C11 C12 1.494(6)
C11 H11A 0.9700
C11 H11B 0.9700
C12 H12A 0.9700
C12 H12B 0.9700
C13 H13A 0.9600
C13 H13B 0.9600
C13 H13C 0.9600
C14 H14A 0.9600
C14 H14B 0.9600
C14 H14C 0.9600

loop_
_geom_hbond_atom_site_label_D
_geom_hbond_atom_site_label_H
_geom_hbond_atom_site_label_A
_geom_hbond_distance_DH
_geom_hbond_distance_HA
_geom_hbond_distance_DA
_geom_hbond_angle_DHA
O4 H15 Br1 0.82 2.43 3.241(3) 169.7

loop_
_geom_torsion_atom_site_label_1
_geom_torsion_atom_site_label_2
_geom_torsion_atom_site_label_3
_geom_torsion_atom_site_label_4
_geom_torsion
C2 Cr1 C1 O1 93(21)
C3 Cr1 C1 O1 4(21)
C9 Cr1 C1 O1 -84(21)
C4 Cr1 C1 O1 -110(21)
C5 Cr1 C1 O1 -147(21)
C6 Cr1 C1 O1 -176(100)
C8 Cr1 C1 O1 -85(21)
C7 Cr1 C1 O1 180(100)
C1 Cr1 C2 O2 10(8)
C3 Cr1 C2 O2 97(8)
C9 Cr1 C2 O2 -175(8)
C4 Cr1 C2 O2 -81(8)
C5 Cr1 C2 O2 -80(8)
C6 Cr1 C2 O2 -106(8)
C8 Cr1 C2 O2 -170(8)
C7 Cr1 C2 O2 -143(8)
C1 Cr1 C3 O3 -26(15)
C2 Cr1 C3 O3 -114(15)
C9 Cr1 C3 O3 94(15)
C4 Cr1 C3 O3 66(15)
C5 Cr1 C3 O3 62(15)
C6 Cr1 C3 O3 153(15)
C8 Cr1 C3 O3 131(15)
C7 Cr1 C3 O3 156(15)
C1 Cr1 C4 C9 141.2(3)
C2 Cr1 C4 C9 -128.3(4)
C3 Cr1 C4 C9 53.3(3)
C5 Cr1 C4 C9 -129.6(4)
C6 Cr1 C4 C9 -101.0(3)
C8 Cr1 C4 C9 -28.8(2)
C7 Cr1 C4 C9 -64.6(2)
C1 Cr1 C4 C5 -89.2(3)
C2 Cr1 C4 C5 1.3(5)
C3 Cr1 C4 C5 -177.1(3)
C9 Cr1 C4 C5 129.6(4)
C6 Cr1 C4 C5 28.6(2)
C8 Cr1 C4 C5 100.8(3)
C7 Cr1 C4 C5 65.0(3)
C1 Cr1 C4 C10 25.8(3)
C2 Cr1 C4 C10 116.3(5)
C3 Cr1 C4 C10 -62.1(4)
C9 Cr1 C4 C10 -115.4(4)
C5 Cr1 C4 C10 115.0(4)
C6 Cr1 C4 C10 143.6(4)
C8 Cr1 C4 C10 -144.2(4)
C7 Cr1 C4 C10 180.0(3)
C9 C4 C5 C6 1.3(5)
C10 C4 C5 C6 -174.1(3)
Cr1 C4 C5 C6 -54.4(3)
C9 C4 C5 Cr1 55.7(3)
C10 C4 C5 Cr1 -119.7(3)
C1 Cr1 C5 C6 -135.2(3)
C2 Cr1 C5 C6 -46.9(3)
C3 Cr1 C5 C6 138.0(4)
C9 Cr1 C5 C6 102.2(3)
C4 Cr1 C5 C6 132.5(4)
C8 Cr1 C5 C6 65.1(3)
C7 Cr1 C5 C6 29.1(2)
C1 Cr1 C5 C4 92.3(3)
C2 Cr1 C5 C4 -179.4(2)
C3 Cr1 C5 C4 5.5(5)
C9 Cr1 C5 C4 -30.3(2)
C6 Cr1 C5 C4 -132.5(4)
C8 Cr1 C5 C4 -67.4(2)
C7 Cr1 C5 C4 -103.4(3)
C4 C5 C6 C7 -1.2(6)
Cr1 C5 C6 C7 -55.1(3)
C4 C5 C6 Cr1 53.9(3)
C1 Cr1 C6 C5 52.0(3)
C2 Cr1 C6 C5 140.4(3)
C3 Cr1 C6 C5 -126.5(4)
C9 Cr1 C6 C5 -66.3(2)
C4 Cr1 C6 C5 -29.3(2)
C8 Cr1 C6 C5 -103.3(3)
C7 Cr1 C6 C5 -131.8(4)
C1 Cr1 C6 C7 -176.3(3)
C2 Cr1 C6 C7 -87.8(3)
C3 Cr1 C6 C7 5.2(5)
C9 Cr1 C6 C7 65.4(3)
C4 Cr1 C6 C7 102.4(3)
C5 Cr1 C6 C7 131.8(4)
C8 Cr1 C6 C7 28.5(2)
C5 C6 C7 C8 0.5(6)
Cr1 C6 C7 C8 -54.2(3)
C5 C6 C7 Cr1 54.7(3)
C1 Cr1 C7 C8 139.9(4)
C2 Cr1 C7 C8 -134.5(3)
C3 Cr1 C7 C8 -45.0(3)
C9 Cr1 C7 C8 29.5(2)
C4 Cr1 C7 C8 65.9(2)
C5 Cr1 C7 C8 103.3(3)
C6 Cr1 C7 C8 132.5(4)
C1 Cr1 C7 C6 7.4(5)
C2 Cr1 C7 C6 93.0(3)
C3 Cr1 C7 C6 -177.6(2)
C9 Cr1 C7 C6 -103.1(3)
C4 Cr1 C7 C6 -66.6(2)
C5 Cr1 C7 C6 -29.2(2)
C8 Cr1 C7 C6 -132.5(4)
C6 C7 C8 C9 0.0(6)
Cr1 C7 C8 C9 -54.0(3)
C6 C7 C8 Cr1 54.0(3)
C1 Cr1 C8 C7 -130.3(5)
C2 Cr1 C8 C7 51.8(3)
C3 Cr1 C8 C7 142.1(3)
C9 Cr1 C8 C7 -131.8(4)
C4 Cr1 C8 C7 -103.2(3)
C5 Cr1 C8 C7 -65.3(3)
C6 Cr1 C8 C7 -28.8(2)
C1 Cr1 C8 C9 1.6(6)
C2 Cr1 C8 C9 -176.4(2)
C3 Cr1 C8 C9 -86.1(3)
C4 Cr1 C8 C9 28.6(2)
C5 Cr1 C8 C9 66.5(2)
C6 Cr1 C8 C9 103.0(3)
C7 Cr1 C8 C9 131.8(4)
C5 C4 C9 C8 -0.8(5)
C10 C4 C9 C8 174.6(3)
Cr1 C4 C9 C8 54.9(3)
C5 C4 C9 Cr1 -55.7(3)
C10 C4 C9 Cr1 119.7(3)
C7 C8 C9 C4 0.1(6)
Cr1 C8 C9 C4 -54.7(3)
C7 C8 C9 Cr1 54.8(3)
C1 Cr1 C9 C4 -46.5(3)
C2 Cr1 C9 C4 139.8(3)
C3 Cr1 C9 C4 -132.7(3)
C5 Cr1 C9 C4 30.9(2)
C6 Cr1 C9 C4 67.6(2)
C8 Cr1 C9 C4 132.8(4)
C7 Cr1 C9 C4 104.0(3)
C1 Cr1 C9 C8 -179.3(3)
C2 Cr1 C9 C8 7.0(5)
C3 Cr1 C9 C8 94.5(3)
C4 Cr1 C9 C8 -132.8(4)
C5 Cr1 C9 C8 -101.9(3)
C6 Cr1 C9 C8 -65.2(3)
C7 Cr1 C9 C8 -28.8(2)
C9 C4 C10 N1 92.2(4)
C5 C4 C10 N1 -92.5(4)
Cr1 C4 C10 N1 179.9(2)
C11 N1 C10 C4 -62.3(4)
C13 N1 C10 C4 175.9(3)
C14 N1 C10 C4 58.6(4)
C13 N1 C11 C12 50.4(4)
C14 N1 C11 C12 168.9(3)
C10 N1 C11 C12 -70.0(4)
N1 C11 C12 O4 61.9(5)
